data_9011307
loop_
_publ_author_name
'Weakley, T. J. R.'
'Ylvisaker, E. R.'
'Yager, R. J.'
'Stephens, J. E.'
'Wiegel, R. D.'
'Mengis, M.'
'Bauer, M. R.'
'Wu, P.'
'Photinos, P.'
'Abrahams, S. C.'

_publ_section_title
;
 Phase transitions in K~2~Cr~2~O~7~ and structural redeterminations of phase II
;
_journal_coden_ASTM ASBSDK
_journal_issue 6
_journal_name_full
;
 Acta Crystallographica, Section B: Structural Science
;
_journal_page_first 705
_journal_page_last 715
_journal_paper_doi 10.1107/s010876810402333x
_journal_volume 60
_journal_year 2004
_chemical_formula_moiety '2K Cr2 O7'
_chemical_formula_sum 'Cr2 K2 O7'
_chemical_formula_weight 294.18
_chemical_name_mineral Lopezite
_space_group_IT_number 2
_symmetry_cell_setting triclinic
_symmetry_space_group_name_Hall '-P 1'
_symmetry_space_group_name_H-M 'P -1'
_audit_creation_method 'by teXsan v1.8'
_cell_angle_alpha 96.204
_cell_angle_beta 98.046
_cell_angle_gamma 90.943
_cell_formula_units_Z 4
_cell_length_a 7.3837
_cell_length_b 7.4622
_cell_length_c 13.3949
_cell_measurement_reflns_used 25
_cell_measurement_temperature 296
_cell_measurement_theta_max 14.7
_cell_measurement_theta_min 14.0
_cell_volume 726.122
_diffrn_ambient_temperature 296
_diffrn_measured_fraction_theta_full 0.985
_diffrn_measured_fraction_theta_max 0.985
_diffrn_measurement_device_type 'Nonius CAD-4 serial deiffractometer'
_diffrn_measurement_method \w-2\q
_diffrn_radiation_monochromator graphite
_diffrn_radiation_source 'sealed X-ray tube'
_diffrn_radiation_type 'Mo K\a'
_diffrn_radiation_wavelength 0.71073
_diffrn_reflns_av_R_equivalents 0.020
_diffrn_reflns_av_sigmaI/netI 0.030
_diffrn_reflns_limit_h_max 8
_diffrn_reflns_limit_h_min 0
_diffrn_reflns_limit_k_max 8
_diffrn_reflns_limit_k_min -8
_diffrn_reflns_limit_l_max 15
_diffrn_reflns_limit_l_min -15
_diffrn_reflns_number 2759
_diffrn_reflns_reduction_process 'Lp corrections applied'
_diffrn_reflns_theta_full 25.0
_diffrn_reflns_theta_max 25.0
_diffrn_reflns_theta_min 1.5
_diffrn_standards_decay_% 0.00
_diffrn_standards_interval_count 300
_diffrn_standards_number 3
_exptl_absorpt_coefficient_mu 4.128
_exptl_absorpt_correction_T_max 0.538
_exptl_absorpt_correction_T_min 0.386
_exptl_absorpt_correction_type refdelf
_exptl_absorpt_process_details 'DIFABS (Walker & Stuart, 1983)'
_exptl_crystal_colour intense-orange
_exptl_crystal_density_diffrn 2.691
_exptl_crystal_density_meas 2.676
_exptl_crystal_description block
_exptl_crystal_F_000 568.00
_exptl_crystal_size_max 0.25
_exptl_crystal_size_mid 0.20
_exptl_crystal_size_min 0.15
_refine_diff_density_max 0.61
_refine_diff_density_min -0.45
_refine_ls_abs_structure_details 'not applicable'
_refine_ls_extinction_coef '3.6 x 10^-7^'
_refine_ls_extinction_expression 'equ(3) Acta Cryst.(1968) A24, p213.'
_refine_ls_extinction_method 'Zachariasen (1967)'
_refine_ls_goodness_of_fit_all 1.86
_refine_ls_goodness_of_fit_ref 1.95
_refine_ls_matrix_type full
_refine_ls_number_constraints 0
_refine_ls_number_parameters 200
_refine_ls_number_reflns 2544
_refine_ls_number_restraints 0
_refine_ls_R_factor_all 0.053
_refine_ls_R_factor_gt 0.029
_refine_ls_shift/su_max 0.008
_refine_ls_shift/su_mean 0.0008
_refine_ls_structure_factor_coef Fsqd
_refine_ls_weighting_details 'w = 4F~o~^2^/[\s^2^(I) + (0.020I)^2^]'
_refine_ls_weighting_scheme calc
_refine_ls_wR_factor_all 0.081
_refine_ls_wR_factor_ref 0.042
_reflns_number_gt 2253
_reflns_number_total 2544
_reflns_threshold_expression I>1.00\s(I)
_cod_duplicate_entry 2102643
_cod_data_source_file bk0147.cif
_cod_data_source_block 2
_cod_original_formula_sum 'Cr2 K2 O7 '
_cod_database_code 9011307

loop_
_symmetry_equiv_pos_as_xyz
x,y,z
-x,-y,-z

loop_
_atom_site_label
_atom_site_fract_x
_atom_site_fract_y
_atom_site_fract_z
_atom_site_U_iso_or_equiv
_atom_site_adp_type
_atom_site_calc_flag
_atom_site_occupancy
Cr1 0.59177 0.76886 0.60724 0.01927(15) Uani d 1.000
Cr2 0.79290 0.80680 0.41370 0.01877(15) Uani d 1.000
Cr3 0.81703 0.42577 0.11362 0.01890(15) Uani d 1.000
Cr4 0.81338 0.15247 -0.08318 0.01837(15) Uani d 1.000
K1 0.10346 0.66920 0.64034 0.0309(2) Uani d 1.000
K2 0.25016 0.76715 0.34962 0.0289(2) Uani d 1.000
K3 0.66245 -0.08530 0.15847 0.0247(2) Uani d 1.000
K4 0.69492 0.65228 -0.13585 0.0316(2) Uani d 1.000
O1 0.71960 0.61250 0.64900 0.0343(8) Uani d 1.000
O2 0.55470 0.91000 0.70170 0.0351(8) Uani d 1.000
O3 0.40240 0.68520 0.54510 0.0359(8) Uani d 1.000
O4 0.70760 0.89280 0.52682 0.0301(7) Uani d 1.000
O5 0.95910 0.67530 0.44298 0.0289(7) Uani d 1.000
O6 0.86880 0.97160 0.36080 0.0325(7) Uani d 1.000
O7 0.63440 0.69510 0.33650 0.0358(8) Uani d 1.000
O8 0.68900 0.29290 0.16380 0.0300(7) Uani d 1.000
O9 0.97560 0.51800 0.20002 0.0302(7) Uani d 1.000
O10 0.69490 0.57550 0.06120 0.0340(7) Uani d 1.000
O11 0.92930 0.29590 0.02274 0.0242(6) Uani d 1.000
O12 0.69190 -0.00030 -0.04335 0.0293(7) Uani d 1.000
O13 0.96040 0.06120 -0.14860 0.0363(8) Uani d 1.000
O14 0.67740 0.27360 -0.15180 0.0274(7) Uani d 1.000

loop_
_atom_site_aniso_label
_atom_site_aniso_U_11
_atom_site_aniso_U_22
_atom_site_aniso_U_33
_atom_site_aniso_U_12
_atom_site_aniso_U_13
_atom_site_aniso_U_23
Cr1 0.01860 0.02080 0.01890 0.00250 0.00380 0.00250
Cr2 0.01790 0.02060 0.01880 0.00210 0.00390 0.00480
Cr3 0.01870 0.01840 0.01880 -0.00130 0.00030 0.00190
Cr4 0.01670 0.01830 0.02000 0.00030 0.00300 0.00100
K1 0.03710 0.03110 0.02430 -0.00730 0.00210 0.00550
K2 0.03220 0.02680 0.02910 -0.00300 0.00990 0.00200
K3 0.02340 0.02440 0.02590 -0.00030 0.00360 0.00080
K4 0.03740 0.02960 0.02780 0.01030 0.00390 0.00220
O1 0.03200 0.03090 0.04000 0.00970 -0.00030 0.01000
O2 0.04200 0.03460 0.03040 0.00370 0.01520 -0.00260
O3 0.02740 0.04500 0.03340 -0.00460 -0.00220 0.00640
O4 0.03680 0.02480 0.03200 0.00160 0.01650 0.00280
O5 0.02760 0.03160 0.02850 0.01150 0.00340 0.00640
O6 0.04100 0.02730 0.03180 -0.00260 0.00970 0.00980
O7 0.02870 0.04300 0.03310 -0.00420 -0.00200 0.00070
O8 0.02980 0.02910 0.03200 -0.00640 0.00810 0.00360
O9 0.03000 0.03580 0.02210 -0.01020 0.00000 -0.00120
O10 0.04160 0.02910 0.03130 0.01300 0.00240 0.00480
O11 0.01820 0.02700 0.02600 -0.00100 -0.00020 -0.00140
O12 0.03600 0.02450 0.02760 -0.00720 0.00470 0.00360
O13 0.02910 0.04110 0.03900 0.00700 0.01300 -0.00640
O14 0.02630 0.02500 0.03000 0.00200 -0.00170 0.00470

loop_
_atom_type_symbol
_atom_type_scat_dispersion_real
_atom_type_scat_dispersion_imag
_atom_type_scat_source
K 0.179 0.250 'International Tables  Vol C '
Cr 0.284 0.624 'International Tables  Vol C '
O 0.008 0.006 'International Tables  Vol C '

loop_
_geom_angle_atom_site_label_1
_geom_angle_atom_site_label_2
_geom_angle_atom_site_label_3
_geom_angle_site_symmetry_1
_geom_angle_site_symmetry_3
_geom_angle
_geom_angle_publ_flag
O1 Cr1 O2 . . 109.10(14) yes
O1 Cr1 O3 . . 110.92(14) yes
O1 Cr1 O4 . . 110.10(13) yes
O2 Cr1 O3 . . 110.61(14) yes
O2 Cr1 O4 . . 106.72(13) yes
O3 Cr1 O4 . . 109.31(13) yes
O4 Cr2 O5 . . 108.71(13) yes
O4 Cr2 O6 . . 109.59(13) yes
O4 Cr2 O7 . . 110.38(13) yes
O5 Cr2 O6 . . 109.00(14) yes
O5 Cr2 O7 . . 109.32(14) yes
O6 Cr2 O7 . . 109.81(14) yes
O8 Cr3 O9 . . 109.34(13) yes
O8 Cr3 O10 . . 109.99(14) yes
O8 Cr3 O11 . . 109.07(12) yes
O9 Cr3 O10 . . 111.19(14) yes
O9 Cr3 O11 . . 106.57(12) yes
O10 Cr3 O11 . . 110.59(12) yes
O11 Cr4 O12 . . 109.63(12) yes
O11 Cr4 O13 . . 109.52(13) yes
O11 Cr4 O14 . . 108.40(12) yes
O12 Cr4 O13 . . 110.65(14) yes
O12 Cr4 O14 . . 108.50(13) yes
O13 Cr4 O14 . . 110.10(14) yes
O1 K1 O3 . 1_655 154.54(8) no
O1 K1 O5 . . 78.67(8) no
O1 K1 O5 . 2_766 77.42(8) no
O1 K1 O6 . 2_776 102.20(8) no
O1 K1 O8 . 2_766 111.60(8) no
O1 K1 O9 . 2_766 65.04(8) no
O3 K1 O5 1_655 . 76.68(8) no
O3 K1 O5 1_655 2_766 89.10(8) no
O3 K1 O6 1_655 2_776 81.26(8) no
O3 K1 O8 1_655 2_766 93.58(8) no
O3 K1 O9 1_655 2_766 132.50(9) no
O5 K1 O5 . 2_766 72.39(9) no
O5 K1 O6 . 2_776 83.46(8) no
O5 K1 O8 . 2_766 168.45(8) no
O5 K1 O9 . 2_766 135.57(8) no
O5 K1 O6 2_766 2_776 155.50(8) no
O5 K1 O8 2_766 2_766 114.18(8) no
O5 K1 O9 2_766 2_766 75.32(8) no
O6 K1 O8 2_776 2_766 89.00(8) no
O6 K1 O9 2_776 2_766 127.24(8) no
O8 K1 O9 2_766 2_766 55.87(7) no
O1 K2 O2 2_666 2_676 141.69(8) no
O1 K2 O3 2_666 . 69.68(8) no
O1 K2 O4 2_666 2_676 144.48(8) no
O1 K2 O5 2_666 1_455 77.17(8) no
O1 K2 O6 2_666 1_455 123.12(8) no
O1 K2 O7 2_666 . 74.43(8) no
O1 K2 O9 2_666 1_455 61.81(8) no
O1 K2 O13 2_666 2_665 120.91(8) no
O1 K2 O14 2_666 2_665 88.32(8) no
O2 K2 O3 2_676 . 109.58(8) no
O2 K2 O4 2_676 2_676 55.70(7) no
O2 K2 O5 2_676 1_455 140.81(8) no
O2 K2 O6 2_676 1_455 93.78(7) no
O2 K2 O7 2_676 . 68.95(8) no
O2 K2 O9 2_676 1_455 125.27(8) no
O2 K2 O13 2_676 2_665 66.59(8) no
O2 K2 O14 2_676 2_665 67.89(7) no
O3 K2 O4 . 2_676 74.97(8) no
O3 K2 O5 . 1_455 74.07(8) no
O3 K2 O6 . 1_455 110.23(8) no
O3 K2 O7 . . 74.43(8) no
O3 K2 O9 . 1_455 124.25(8) no
O3 K2 O13 . 2_665 167.76(8) no
O3 K2 O14 . 2_665 140.12(8) no
O4 K2 O5 2_676 1_455 90.16(8) no
O4 K2 O6 2_676 1_455 66.60(7) no
O4 K2 O7 2_676 . 99.58(8) no
O4 K2 O9 2_676 1_455 143.87(8) no
O4 K2 O13 2_676 2_665 93.91(7) no
O4 K2 O14 2_676 2_665 122.42(8) no
O5 K2 O7 1_455 . 143.20(8) no
O5 K2 O9 1_455 1_455 70.05(7) no
O5 K2 O13 1_455 2_665 101.33(7) no
O5 K2 O14 1_455 2_665 134.38(8) no
O6 K2 O9 1_455 1_455 77.57(7) no
O6 K2 O13 1_455 2_665 59.60(6) no
O6 K2 O14 1_455 2_665 109.65(7) no
O7 K2 O9 . 1_455 114.49(8) no
O7 K2 O13 . 2_665 113.16(7) no
O7 K2 O14 . 2_665 67.64(8) no
O9 K2 O13 1_455 2_665 62.59(7) no
O9 K2 O14 1_455 2_665 65.01(7) no
O13 K2 O14 2_665 2_665 50.62(7) no
O2 K3 O7 2_666 1_545 68.57(8) no
O2 K3 O8 2_666 . 68.42(8) no
O2 K3 O10 2_666 1_545 138.29(9) no
O2 K3 O12 2_666 . 127.24(8) no
O2 K3 O12 2_666 2_655 71.80(8) no
O2 K3 O13 2_666 2_755 131.38(8) no
O2 K3 O14 2_666 2_655 68.55(8) no
O6 K3 O7 1_545 1_545 52.32(7) no
O6 K3 O8 1_545 . 85.11(8) no
O6 K3 O10 1_545 1_545 113.57(8) no
O6 K3 O12 1_545 . 139.07(8) no
O6 K3 O12 1_545 2_655 141.10(8) no
O6 K3 O13 1_545 2_755 69.44(8) no
O6 K3 O14 1_545 2_655 113.01(8) no
O7 K3 O8 1_545 . 127.53(8) no
O7 K3 O10 1_545 1_545 81.16(8) no
O7 K3 O12 1_545 . 160.54(7) no
O7 K3 O12 1_545 2_655 115.18(7) no
O7 K3 O13 1_545 2_755 104.20(8) no
O7 K3 O14 1_545 2_655 64.72(7) no
O8 K3 O10 . 1_545 150.49(8) no
O8 K3 O12 . . 71.89(7) no
O8 K3 O12 . 2_655 77.32(7) no
O8 K3 O13 . 2_755 83.26(8) no
O8 K3 O14 . 2_655 122.29(8) no
O10 K3 O12 1_545 . 79.42(8) no
O10 K3 O12 1_545 2_655 97.79(8) no
O10 K3 O13 1_545 2_755 82.56(8) no
O10 K3 O14 1_545 2_655 72.90(8) no
O12 K3 O12 . 2_655 66.64(9) no
O12 K3 O14 . 2_655 107.91(8) no
O12 K3 O13 2_655 2_755 140.25(8) no
O12 K3 O14 2_655 2_655 53.80(7) no
O13 K3 O14 2_755 2_655 154.17(8) no
O1 K4 O2 1_554 1_554 51.42(7) no
O1 K4 O8 1_554 2_665 94.13(8) no
O1 K4 O9 1_554 2_765 62.92(7) no
O1 K4 O10 1_554 . 161.77(8) no
O1 K4 O11 1_554 2_765 108.39(8) no
O1 K4 O12 1_554 1_565 116.42(8) no
O1 K4 O14 1_554 . 86.43(8) no
O2 K4 O8 1_554 2_665 64.22(7) no
O2 K4 O9 1_554 2_765 106.90(7) no
O2 K4 O10 1_554 . 145.71(7) no
O2 K4 O11 1_554 2_765 120.08(8) no
O2 K4 O12 1_554 1_565 70.50(7) no
O2 K4 O14 1_554 . 129.17(8) no
O8 K4 O9 2_665 2_765 151.53(8) no
O8 K4 O10 2_665 . 92.48(8) no
O8 K4 O11 2_665 2_765 153.70(8) no
O8 K4 O12 2_665 1_565 80.28(8) no
O8 K4 O14 2_665 . 97.45(8) no
O9 K4 O10 2_765 . 104.98(8) no
O9 K4 O11 2_765 2_765 54.73(7) no
O9 K4 O12 2_765 1_565 123.90(8) no
O9 K4 O14 2_765 . 66.29(7) no
O10 K4 O11 . 2_765 70.30(8) no
O10 K4 O12 . 1_565 81.45(8) no
O10 K4 O14 . . 75.86(8) no
O11 K4 O12 2_765 1_565 77.66(7) no
O11 K4 O14 2_765 . 97.32(7) no
O12 K4 O14 1_565 . 157.10(8) yes
Cr1 O1 K1 . . 114.41(13) yes
Cr1 O1 K2 . 2_666 144.37(15) yes
Cr1 O1 K4 . 1_556 103.20(12) yes
K1 O1 K2 . 2_666 93.35(8) yes
K1 O1 K4 . 1_556 103.98(9) yes
K2 O1 K4 2_666 1_556 90.34(8) yes
Cr1 O2 K2 . 2_676 98.71(12) yes
Cr1 O2 K3 . 2_666 155.11(15) yes
Cr1 O2 K4 . 1_556 93.77(11) yes
K2 O2 K3 2_676 2_666 99.02(8) yes
K2 O2 K4 2_676 1_556 127.43(10) yes
K3 O2 K4 2_666 1_556 89.19(7) yes
Cr1 O3 K1 . 1_455 119.56(14) yes
Cr1 O3 K2 . . 124.99(14) yes
K1 O3 K2 1_455 . 102.34(9) yes
Cr1 O4 Cr2 . . 127.29(14) yes
Cr1 O4 K2 . 2_676 98.65(10) yes
Cr2 O4 K2 . 2_676 133.52(12) yes
Cr2 O5 K1 . . 119.78(12) yes
Cr2 O5 K1 . 2_766 113.98(13) yes
Cr2 O5 K2 . 1_655 108.81(12) yes
K1 O5 K1 . 2_766 107.61(9) yes
K1 O5 K2 . 1_655 104.51(9) yes
K1 O5 K2 2_766 1_655 99.89(8) yes
Cr2 O6 K1 . 2_776 146.63(15) yes
Cr2 O6 K2 . 1_655 89.56(11) yes
Cr2 O6 K3 . 1_565 101.94(12) yes
K1 O6 K2 2_776 1_655 114.28(9) yes
K1 O6 K3 2_776 1_565 93.54(8) yes
K2 O6 K3 1_655 1_565 106.53(8) yes
Cr2 O7 K2 . . 120.15(14) yes
Cr2 O7 K3 . 1_565 95.82(12) yes
K2 O7 K3 . 1_565 95.73(8) yes
Cr3 O8 K1 . 2_766 96.60(11) yes
Cr3 O8 K3 . . 132.76(13) yes
Cr3 O8 K4 . 2_665 117.50(13) yes
K1 O8 K3 2_766 . 92.33(8) yes
K1 O8 K4 2_766 2_665 121.29(9) yes
K3 O8 K4 . 2_665 96.09(8) yes
Cr3 O9 K1 . 2_766 97.92(11) yes
Cr3 O9 K2 . 1_655 168.24(14) yes
Cr3 O9 K4 . 2_765 101.45(11) yes
K1 O9 K2 2_766 1_655 90.01(7) yes
K1 O9 K4 2_766 2_765 104.54(9) yes
K2 O9 K4 1_655 2_765 84.82(7) yes
Cr3 O10 K3 . 1_565 122.12(14) yes
Cr3 O10 K4 . . 124.79(13) yes
K3 O10 K4 1_565 . 100.88(9) yes
Cr3 O11 Cr4 . . 124.19(13) yes
Cr3 O11 K4 . 2_765 96.82(9) yes
Cr4 O11 K4 . 2_765 137.61(11) yes
Cr4 O12 K3 . . 131.24(13) yes
Cr4 O12 K3 . 2_655 96.38(11) yes
Cr4 O12 K4 . 1_545 117.77(13) yes
K3 O12 K3 . 2_655 113.36(9) yes
K3 O12 K4 . 1_545 97.92(8) yes
K3 O12 K4 2_655 1_545 95.01(8) yes
Cr4 O13 K2 . 2_665 88.94(11) yes
Cr4 O13 K3 . 2_755 139.24(15) yes
K2 O13 K3 2_665 2_755 106.93(9) yes
Cr4 O14 K2 . 2_665 110.09(12) yes
Cr4 O14 K3 . 2_655 101.01(11) yes
Cr4 O14 K4 . . 124.55(12) yes
K2 O14 K3 2_665 2_655 104.82(8) yes
K2 O14 K4 2_665 . 93.94(8) yes
K3 O14 K4 2_655 . 120.54(9) yes

loop_
_geom_bond_atom_site_label_1
_geom_bond_atom_site_label_2
_geom_bond_site_symmetry_2
_geom_bond_distance
_geom_bond_publ_flag
Cr1 O1 . 1.611(2) yes
Cr1 O2 . 1.613(3) yes
Cr1 O3 . 1.604(3) yes
Cr1 O4 . 1.788(3) yes
Cr2 O4 . 1.782(2) yes
Cr2 O5 . 1.615(2) yes
Cr2 O6 . 1.614(3) yes
Cr2 O7 . 1.605(3) yes
Cr3 O8 . 1.618(3) yes
Cr3 O9 . 1.615(2) yes
Cr3 O10 . 1.606(3) yes
Cr3 O11 . 1.778(2) yes
Cr4 O11 . 1.787(2) yes
Cr4 O12 . 1.619(3) yes
Cr4 O13 . 1.604(3) yes
Cr4 O14 . 1.619(2) yes
K1 O1 . 2.879(3) yes
K1 O3 1_655 2.707(3) yes
K1 O5 . 2.714(3) yes
K1 O5 2_766 2.695(3) yes
K1 O6 2_776 2.687(3) yes
K1 O8 2_766 2.831(3) yes
K1 O9 2_766 2.799(3) yes
K2 O1 2_666 2.847(3) yes
K2 O2 2_676 2.979(3) yes
K2 O3 . 2.835(3) yes
K2 O4 2_676 2.863(3) yes
K2 O5 1_455 2.746(3) yes
K2 O6 1_455 3.239(3) yes
K2 O7 . 2.922(3) yes
K2 O9 1_455 3.085(3) yes
K2 O13 2_665 3.308(3) yes
K2 O14 2_665 2.762(3) yes
K3 O2 2_666 2.859(3) yes
K3 O6 1_545 2.902(3) yes
K3 O7 1_545 3.064(3) yes
K3 O8 . 2.818(3) yes
K3 O10 1_545 2.749(3) yes
K3 O12 . 2.879(3) yes
K3 O12 2_655 2.961(3) yes
K3 O13 2_755 2.810(3) yes
K3 O14 2_655 2.842(3) yes
K4 O1 1_554 2.896(3) yes
K4 O2 1_554 3.138(3) yes
K4 O8 2_665 2.849(3) yes
K4 O9 2_765 2.953(3) yes
K4 O10 . 2.761(3) yes
K4 O11 2_765 2.967(2) yes
K4 O12 1_565 2.752(3) yes
K4 O14 . 2.810(3) yes

loop_
_geom_contact_atom_site_label_1
_geom_contact_atom_site_label_2
_geom_contact_distance
_geom_contact_site_symmetry_2
_geom_contact_publ_flag
Cr3 O11 3.579(3) 2_765 no
Cr4 O9 3.509(3) 2_765 no
Cr4 O2 3.528(3) 1_544 no
K1 O6 2.687(3) 2_776 no
K1 O5 2.695(3) 2_766 no
K1 O3 2.707(3) 1_655 no
K1 O5 2.714(3) . no
K1 O9 2.799(3) 2_766 no
K1 O8 2.831(3) 2_766 no
K1 O1 2.879(3) . no
K1 O7 3.379(3) 2_766 no
K2 O5 2.746(3) 1_455 no
K2 O14 2.762(3) 2_665 no
K2 O3 2.835(3) . no
K2 O1 2.847(3) 2_666 no
K2 O4 2.863(3) 2_676 no
K2 O7 2.922(3) . no
K2 O2 2.979(3) 2_676 no
K2 O9 3.085(3) 1_455 no
K2 O6 3.239(3) 1_455 no
K2 O13 3.308(3) 2_665 no
K3 O10 2.749(3) 1_545 no
K3 O13 2.810(3) 2_755 no
K3 O8 2.818(3) . no
K3 O14 2.842(3) 2_655 no
K3 O2 2.859(3) 2_666 no
K3 O12 2.879(3) . no
K3 O6 2.902(3) 1_545 no
K3 O12 2.961(3) 2_655 no
K3 O7 3.064(3) 1_545 no
K4 O12 2.752(3) 1_565 no
K4 O10 2.761(3) . no
K4 O14 2.810(3) . no
K4 O8 2.849(3) 2_665 no
K4 O1 2.896(3) 1_554 no
K4 O9 2.953(3) 2_765 no
K4 O11 2.967(2) 2_765 no
K4 O2 3.138(3) 1_554 no
O1 O9 3.053(4) 2_766 no
O1 O3 3.246(4) 2_666 no
O1 O5 3.489(4) 2_766 no
O1 O7 3.490(4) 2_666 no
O2 O8 3.192(4) 2_666 no
O2 O14 3.210(4) 1_566 no
O2 O12 3.414(4) 1_566 no
O2 O13 3.462(4) 1_566 no
O3 O3 3.328(6) 2_666 no
O3 O5 3.362(4) 1_455 no
O3 O7 3.422(4) 2_666 no
O4 O6 3.365(4) 2_776 no
O5 O5 3.194(5) 2_766 no
O5 O9 3.358(4) . no
O5 O6 3.595(4) 2_776 no
O6 O13 3.254(4) 2_765 no
O7 O14 3.166(4) 2_665 no
O7 O9 3.509(4) . no
O9 O14 3.154(4) 2_765 no
O9 O13 3.326(4) 2_765 no
O9 O11 3.574(4) 2_765 no
O10 O10 3.227(6) 2_665 no
O10 O11 3.303(4) 2_765 no
O10 O14 3.322(4) 2_665 no
O10 O12 3.597(4) 1_565 no
O11 O11 3.349(5) 2_765 no
O11 O13 3.357(4) 2_755 no
O11 O12 3.590(3) 2_755 no
O12 O13 3.443(4) 2_755 no

loop_
_geom_torsion_atom_site_label_1
_geom_torsion_atom_site_label_2
_geom_torsion_atom_site_label_3
_geom_torsion_atom_site_label_4
_geom_torsion_site_symmetry_2
_geom_torsion_site_symmetry_3
_geom_torsion_site_symmetry_4
_geom_torsion
_geom_torsion_publ_flag
Cr1 O1 K1 O3 . . 1_655 -71.9(3) no
Cr1 O1 K1 O5 . . . -57.30(14) no
Cr1 O1 K1 O5 . . 2_766 -131.54(15) no
Cr1 O1 K1 O6 . . 2_776 23.37(16) no
Cr1 O1 K1 O8 . . 2_766 117.17(14) no
Cr1 O1 K1 O9 . . 2_766 148.98(17) no
Cr1 O1 K2 O2 . 2_666 1_545 -56.3(3) no
Cr1 O1 K2 O3 . 2_666 2_666 39.9(2) no
Cr1 O1 K2 O4 . 2_666 1_545 45.7(3) no
Cr1 O1 K2 O5 . 2_666 2_766 117.4(3) no
Cr1 O1 K2 O6 . 2_666 2_766 141.3(2) no
Cr1 O1 K2 O7 . 2_666 2_666 -39.0(3) no
Cr1 O1 K2 O9 . 2_666 2_766 -168.6(3) no
Cr1 O1 K4 K1 . 1_556 . -119.72(16) no
Cr1 O1 K4 O2 . 1_556 . -9.77(10) no
Cr1 O2 K2 O3 . 2_676 2_676 58.00(14) no
Cr1 O2 K2 O4 . 2_676 . 3.17(10) no
Cr1 O2 K2 O5 . 2_676 2_776 -30.59(19) no
Cr1 O2 K2 O6 . 2_676 2_776 -55.04(12) no
Cr1 O2 K2 O7 . 2_676 2_676 121.75(13) no
Cr1 O2 K2 O9 . 2_676 2_776 -132.48(11) no
Cr1 O2 K3 O6 . 2_666 2_676 -40.0(3) no
Cr1 O2 K3 O7 . 2_666 2_676 -96.4(4) no
Cr1 O2 K3 O8 . 2_666 2_666 52.8(3) no
Cr1 O2 K3 O10 . 2_666 2_676 -142.8(3) no
Cr1 O2 K3 O12 . 2_666 2_666 96.8(4) no
Cr1 O2 K4 O1 . 1_556 . 9.52(10) no
Cr1 O3 K2 O1 . . 2_666 126.04(18) no
Cr1 O3 K2 O2 . . 2_676 -13.11(19) no
Cr1 O3 K2 O4 . . 2_676 -57.47(16) no
Cr1 O3 K2 O5 . . 1_455 -152.04(19) no
Cr1 O3 K2 O6 . . 1_455 -114.98(16) no
Cr1 O3 K2 O7 . . . 47.22(16) no
Cr1 O3 K2 O9 . . 1_455 156.54(14) no
Cr1 O3 K2 O13 . . 2_665 -82.7(4) no
Cr1 O3 K2 O14 . . 2_665 65.5(2) no
Cr1 O4 Cr2 O5 . . . -66.7(2) no
Cr1 O4 Cr2 O6 . . . 174.30(17) no
Cr1 O4 Cr2 O7 . . . 53.2(2) no
Cr1 O4 K2 O2 . 2_676 . -2.86(9) no
Cr1 O4 K2 O3 . 2_676 2_676 -129.96(12) no
Cr1 O4 K2 O5 . 2_676 2_776 156.59(11) no
Cr1 O4 K2 O6 . 2_676 2_776 109.61(12) no
Cr1 O4 K2 O7 . 2_676 2_676 -59.07(11) no
Cr1 O4 K2 O9 . 2_676 2_776 101.67(14) no
Cr2 O4 Cr1 O1 . . . 58.7(2) no
Cr2 O4 Cr1 O2 . . . 177.00(18) no
Cr2 O4 Cr1 O3 . . . -63.3(2) no
Cr2 O4 K2 O2 . 2_676 . -174.6(2) no
Cr2 O4 K2 O3 . 2_676 2_676 58.32(17) no
Cr2 O4 K2 O5 . 2_676 2_776 -15.13(18) no
Cr2 O4 K2 O6 . 2_676 2_776 -62.10(17) no
Cr2 O4 K2 O7 . 2_676 2_676 129.22(17) no
Cr2 O4 K2 O9 . 2_676 2_776 -70.0(2) no
Cr2 O5 K1 O1 . . . 52.06(15) no
Cr2 O5 K1 O3 . . 1_655 -134.36(16) no
Cr2 O5 K1 O5 . . 2_766 132.3(2) no
Cr2 O5 K1 O6 . . 2_776 -51.82(15) no
Cr2 O5 K1 O8 . . 2_766 -101.4(4) no
Cr2 O5 K1 O9 . . 2_766 87.04(18) no
Cr2 O5 K1 O1 . 2_766 2_766 142.70(14) no
Cr2 O5 K1 O5 . 2_766 2_766 -135.37(18) no
Cr2 O5 K1 O6 . 2_766 1_545 -125.43(19) no
Cr2 O5 K1 O8 . 2_766 . 34.45(16) no
Cr2 O5 K1 O9 . 2_766 . 75.56(13) no
Cr2 O5 K2 O1 . 1_655 2_766 -146.91(14) no
Cr2 O5 K2 O2 . 1_655 2_776 39.2(2) no
Cr2 O5 K2 O4 . 1_655 2_776 66.56(13) no
Cr2 O5 K2 O6 . 1_655 . 7.29(10) no
Cr2 O5 K2 O9 . 1_655 . -82.56(13) no
Cr2 O5 K2 O13 . 1_655 2_765 -27.46(14) no
Cr2 O5 K2 O14 . 1_655 2_765 -72.28(16) no
Cr2 O6 K1 O1 . 2_776 2_776 131.3(3) no
Cr2 O6 K1 O5 . 2_776 2_776 54.4(3) no
Cr2 O6 K2 O1 . 1_655 2_766 23.53(15) no
Cr2 O6 K2 O2 . 1_655 2_776 -167.33(11) no
Cr2 O6 K2 O4 . 1_655 2_776 -117.42(12) no
Cr2 O6 K2 O5 . 1_655 . -6.91(9) no
Cr2 O6 K2 O9 . 1_655 . 67.36(11) no
Cr2 O6 K2 O13 . 1_655 2_765 132.70(13) no
Cr2 O6 K2 O14 . 1_655 2_765 124.82(11) no
Cr2 O6 K3 O2 . 1_565 2_676 80.23(13) no
Cr2 O6 K3 O7 . 1_565 . 2.00(9) no
Cr2 O6 K3 O10 . 1_565 . -54.71(15) no
Cr2 O7 K2 O1 . . 2_666 -128.45(17) no
Cr2 O7 K2 O2 . . 2_676 62.99(15) no
Cr2 O7 K2 O3 . . . -55.70(15) no
Cr2 O7 K2 O4 . . 2_676 15.63(17) no
Cr2 O7 K2 O5 . . 1_455 -87.7(2) no
Cr2 O7 K2 O6 . . 1_455 52.3(3) no
Cr2 O7 K2 O9 . . 1_455 -176.71(14) no
Cr2 O7 K2 O13 . . 2_665 114.11(15) no
Cr2 O7 K2 O14 . . 2_665 136.86(18) no
Cr2 O7 K3 O2 . 1_565 2_676 -82.04(12) no
Cr2 O7 K3 O6 . 1_565 . -1.98(9) no
Cr2 O7 K3 O10 . 1_565 . 127.19(12) no
Cr3 O8 K1 O1 . 2_766 2_766 -32.08(13) no
Cr3 O8 K1 O5 . 2_766 . 53.39(13) no
Cr3 O8 K1 O5 . 2_766 2_766 176.1(3) no
Cr3 O8 K1 O6 . 2_766 1_545 -134.81(11) no
Cr3 O8 K1 O9 . 2_766 . 3.17(9) no
Cr3 O8 K3 O2 . . 2_666 172.3(2) no
Cr3 O8 K3 O6 . . 1_545 102.40(19) no
Cr3 O8 K3 O7 . . 1_545 135.32(16) no
Cr3 O8 K3 O10 . . 1_545 -29.2(3) no
Cr3 O8 K3 O12 . . . -43.26(18) no
Cr3 O8 K3 O12 . . 2_655 -112.53(19) no
Cr3 O8 K3 O13 . . 2_755 32.57(18) no
Cr3 O8 K3 O14 . . 2_655 -143.40(16) no
Cr3 O8 K4 O9 . 2_665 1_455 -89.9(2) no
Cr3 O8 K4 O10 . 2_665 2_665 38.57(14) no
Cr3 O8 K4 O11 . 2_665 1_455 86.2(2) no
Cr3 O8 K4 O12 . 2_665 2_655 119.46(15) no
Cr3 O8 K4 O14 . 2_665 2_665 -37.49(15) no
Cr3 O9 K1 O1 . 2_766 2_766 140.51(14) no
Cr3 O9 K1 O5 . 2_766 . -136.75(13) no
Cr3 O9 K1 O5 . 2_766 2_766 178.83(10) no
Cr3 O9 K1 O6 . 2_766 1_545 54.01(16) no
Cr3 O9 K1 O8 . 2_766 . -3.19(9) no
Cr3 O9 K2 O1 . 1_655 2_766 -176.6(7) no
Cr3 O9 K2 O2 . 1_655 2_776 -41.2(7) no
Cr3 O9 K2 O4 . 1_655 2_776 37.1(7) no
Cr3 O9 K2 O5 . 1_655 . 97.6(7) no
Cr3 O9 K2 O6 . 1_655 . 44.6(7) no
Cr3 O9 K2 O13 . 1_655 2_765 -17.4(7) no
Cr3 O9 K2 O14 . 1_655 2_765 -74.3(7) no
Cr3 O9 K4 O8 . 2_765 1_655 -177.73(13) no
Cr3 O9 K4 O10 . 2_765 2_765 56.29(13) no
Cr3 O9 K4 O11 . 2_765 . 4.36(9) no
Cr3 O9 K4 O12 . 2_765 2_755 -33.39(15) no
Cr3 O9 K4 O14 . 2_765 2_765 123.11(13) no
Cr3 O10 K3 O2 . 1_565 2_676 -84.9(2) no
Cr3 O10 K3 O6 . 1_565 . 0.2(2) no
Cr3 O10 K3 O7 . 1_565 . -41.85(16) no
Cr3 O10 K4 O1 . . 1_554 31.1(4) no
Cr3 O10 K4 O2 . . 1_554 -172.83(13) no
Cr3 O10 K4 O8 . . 2_665 142.34(17) no
Cr3 O10 K4 O9 . . 2_765 -14.95(19) no
Cr3 O10 K4 O11 . . 2_765 -58.00(17) no
Cr3 O10 K4 O12 . . 1_565 -137.87(19) no
Cr3 O10 K4 O14 . . . 45.28(17) no
Cr3 O11 Cr4 O12 . . . -59.45(19) no
Cr3 O11 Cr4 O13 . . . 178.96(17) no
Cr3 O11 Cr4 O14 . . . 58.82(19) no
Cr3 O11 K4 O8 . 2_765 1_655 178.35(14) no
Cr3 O11 K4 O9 . 2_765 . -3.91(8) no
Cr3 O11 K4 O10 . 2_765 2_765 -130.03(11) no
Cr3 O11 K4 O12 . 2_765 2_755 144.75(11) no
Cr3 O11 K4 O14 . 2_765 2_765 -57.94(11) no
Cr4 O11 Cr3 O8 . . . 56.84(19) no
Cr4 O11 Cr3 O9 . . . 174.78(16) no
Cr4 O11 Cr3 O10 . . . -64.2(2) no
Cr4 O11 K4 O8 . 2_765 1_655 12.3(3) no
Cr4 O11 K4 O9 . 2_765 . -170.0(2) no
Cr4 O11 K4 O10 . 2_765 2_765 63.90(17) no
Cr4 O11 K4 O12 . 2_765 2_755 -21.32(17) no
Cr4 O11 K4 O14 . 2_765 2_765 135.99(17) no
Cr4 O12 K3 O2 . . 2_666 81.7(2) no
Cr4 O12 K3 O6 . . 1_545 -20.1(2) no
Cr4 O12 K3 O7 . . 1_545 -137.6(2) no
Cr4 O12 K3 O8 . . . 38.99(17) no
Cr4 O12 K3 O10 . . 1_545 -134.01(19) no
Cr4 O12 K3 O12 . . 2_655 122.6(2) no
Cr4 O12 K3 O13 . . 2_755 -48.88(17) no
Cr4 O12 K3 O14 . . 2_655 158.00(16) no
Cr4 O12 K3 O8 . 2_655 2_655 144.04(12) no
Cr4 O12 K3 O12 . 2_655 2_655 -140.42(16) no
Cr4 O12 K3 O13 . 2_655 1_455 -153.26(11) no
Cr4 O12 K3 O14 . 2_655 . -3.45(9) no
Cr4 O12 K4 O8 . 1_545 2_655 -124.67(15) no
Cr4 O12 K4 O9 . 1_545 2_755 38.95(18) no
Cr4 O12 K4 O11 . 1_545 2_755 69.73(14) no
Cr4 O13 K2 O3 . 2_665 2_665 -151.0(3) no
Cr4 O13 K2 O5 . 2_665 2_765 142.33(11) no
Cr4 O13 K2 O6 . 2_665 2_765 173.39(14) no
Cr4 O13 K2 O7 . 2_665 2_665 -24.56(13) no
Cr4 O13 K2 O9 . 2_665 2_765 82.06(11) no
Cr4 O13 K2 O14 . 2_665 . 3.01(9) no
Cr4 O13 K3 O8 . 2_755 2_755 131.3(2) no
Cr4 O13 K3 O12 . 2_755 1_655 70.5(3) no
Cr4 O13 K3 O12 . 2_755 2_755 58.3(2) no
Cr4 O13 K3 O14 . 2_755 1_655 -40.9(4) no
Cr4 O14 K2 K1 . 2_665 2_765 -118.96(18) no
Cr4 O14 K2 K3 . 2_665 2_655 107.88(15) no
Cr4 O14 K2 O3 . 2_665 2_665 168.51(11) no
Cr4 O14 K2 O5 . 2_665 2_765 -66.58(16) no
Cr4 O14 K2 O6 . 2_665 2_765 -11.97(14) no
Cr4 O14 K2 O7 . 2_665 2_665 149.44(14) no
Cr4 O14 K2 O9 . 2_665 2_765 -77.24(12) no
Cr4 O14 K2 O13 . 2_665 . -3.17(10) no
Cr4 O14 K3 O8 . 2_655 2_655 -34.85(15) no
Cr4 O14 K3 O12 . 2_655 . 3.49(9) no
Cr4 O14 K3 O12 . 2_655 2_655 44.66(12) no
Cr4 O14 K3 O13 . 2_655 1_455 135.92(17) no
Cr4 O14 K4 O1 . . 1_554 125.26(16) no
Cr4 O14 K4 O2 . . 1_554 156.31(13) no
Cr4 O14 K4 O8 . . 2_665 -141.03(15) no
Cr4 O14 K4 O9 . . 2_765 63.35(15) no
Cr4 O14 K4 O10 . . . -50.34(15) no
Cr4 O14 K4 O11 . . 2_765 17.16(16) no
Cr4 O14 K4 O12 . . 1_565 -58.4(3) no
K1 O1 Cr1 O2 . . . -96.42(15) no
K1 O1 Cr1 O3 . . . 141.49(14) no
K1 O1 Cr1 O4 . . . 20.38(17) no
K1 O1 K2 O2 . 2_666 1_545 161.27(10) no
K1 O1 K2 O3 . 2_666 2_666 -102.54(9) no
K1 O1 K2 O4 . 2_666 1_545 -96.69(13) no
K1 O1 K2 O5 . 2_666 2_766 -25.00(7) no
K1 O1 K2 O6 . 2_666 2_766 -1.07(11) no
K1 O1 K2 O7 . 2_666 2_666 178.65(9) no
K1 O1 K2 O9 . 2_666 2_766 49.04(7) no
K1 O1 K4 O2 . 1_556 . 109.96(11) no
K1 O5 Cr2 O4 . . . -11.56(17) no
K1 O5 Cr2 O6 . . . 107.85(15) no
K1 O5 Cr2 O7 . . . -132.11(15) no
K1 O5 K1 O1 . 2_766 2_766 -81.93(9) no
K1 O5 K1 O5 . 2_766 2_766 0.0000 no
K1 O5 K1 O6 . 2_766 1_545 9.9(2) no
K1 O5 K1 O8 . 2_766 . 169.82(8) no
K1 O5 K1 O9 . 2_766 . -149.07(10) no
K1 O5 K2 O1 . 1_655 2_766 84.03(9) no
K1 O5 K2 O2 . 1_655 2_776 -89.82(13) no
K1 O5 K2 O4 . 1_655 2_776 -62.50(9) no
K1 O5 K2 O6 . 1_655 . -121.77(12) no
K1 O5 K2 O9 . 1_655 . 148.38(10) no
K1 O5 K2 O13 . 1_655 2_765 -156.52(8) no
K1 O5 K2 O14 . 1_655 2_765 158.66(9) no
K1 O5 Cr2 O4 2_766 2_766 2_766 -117.96(13) no
K1 O5 Cr2 O6 2_766 2_766 2_766 122.64(14) no
K1 O5 Cr2 O7 2_766 2_766 2_766 2.60(17) no
K1 O5 K1 O1 2_766 2_766 2_766 80.25(9) no
K1 O5 K1 O5 2_766 2_766 . 0.0000 no
K1 O5 K1 O6 2_766 2_766 1_545 -175.87(10) no
K1 O5 K1 O8 2_766 2_766 . -126.3(4) no
K1 O5 K1 O9 2_766 2_766 . 45.27(14) no
K1 O6 Cr2 O4 2_776 2_776 2_776 8.8(3) no
K1 O6 Cr2 O5 2_776 2_776 2_776 127.6(3) no
K1 O6 Cr2 O7 2_776 2_776 2_776 -112.6(3) no
K1 O8 Cr3 K3 2_766 2_766 2_756 87.54(8) no
K1 O8 Cr3 O9 2_766 2_766 2_766 4.83(14) no
K1 O8 Cr3 O10 2_766 2_766 2_766 127.20(11) no
K1 O8 Cr3 O11 2_766 2_766 2_766 -111.35(10) no
K1 O8 K3 O2 2_766 2_766 1_655 -71.05(8) no
K1 O8 K3 O6 2_766 2_766 2_776 -1.19(8) no
K1 O8 K3 O7 2_766 2_766 2_776 -34.12(11) no
K1 O8 K3 O10 2_766 2_766 2_776 130.38(15) no
K1 O8 K3 O12 2_766 2_766 2_766 144.47(9) no
K1 O9 Cr3 O8 2_766 2_766 2_766 -4.90(14) no
K1 O9 Cr3 O10 2_766 2_766 2_766 -126.55(12) no
K1 O9 Cr3 O11 2_766 2_766 2_766 112.86(11) no
K2 O1 Cr1 O2 2_666 2_666 2_666 -125.6(2) no
K2 O1 Cr1 O3 2_666 2_666 2_666 -3.5(3) no
K2 O1 Cr1 O4 2_666 2_666 2_666 117.6(2) no
K2 O1 K1 O3 2_666 2_666 2_566 -85.1(2) no
K2 O1 K1 O5 2_666 2_666 1_455 -25.48(7) no
K2 O1 K1 O5 2_666 2_666 2_666 -99.73(8) no
K2 O1 K1 O6 2_666 2_666 1_445 179.61(8) no
K2 O1 K1 O8 2_666 2_666 1_455 85.81(9) no
K2 O1 K1 O9 2_666 2_666 1_455 54.00(8) no
K2 O2 Cr1 O1 2_676 2_676 2_676 -114.55(12) no
K2 O2 Cr1 O3 2_676 2_676 2_676 123.18(12) no
K2 O2 Cr1 O4 2_676 2_676 2_676 4.37(14) no
K2 O3 Cr1 O1 . . . -130.49(16) no
K2 O3 Cr1 O2 . . . 108.31(17) no
K2 O3 Cr1 O4 . . . -8.9(2) no
K2 O4 Cr1 O1 2_676 2_676 2_676 113.72(12) no
K2 O4 Cr1 O2 2_676 2_676 2_676 -4.55(14) no
K2 O4 Cr1 O3 2_676 2_676 2_676 -124.20(12) no
K2 O4 Cr2 O5 2_676 2_676 2_676 -103.02(18) no
K2 O4 Cr2 O6 2_676 2_676 2_676 16.0(2) no
K2 O4 Cr2 O7 2_676 2_676 2_676 137.08(17) no
K2 O7 Cr2 O4 . . . 23.82(18) no
K2 O7 Cr2 O5 . . . 143.35(14) no
K2 O7 Cr2 O6 . . . -97.11(16) no
K2 O7 K3 O2 . 1_565 2_676 39.13(8) no
K2 O7 K3 O6 . 1_565 . 119.19(11) no
K2 O7 K3 O10 . 1_565 . -111.64(9) no
K2 O13 Cr4 O11 2_665 2_665 2_665 123.32(10) no
K2 O13 Cr4 O12 2_665 2_665 2_665 -115.71(11) no
K2 O13 Cr4 O14 2_665 2_665 2_665 4.22(13) no
K2 O13 K3 O2 2_665 1_465 2_576 66.53(13) no
K2 O13 K3 O6 2_665 1_465 1_455 32.54(7) no
K2 O13 K3 O7 2_665 1_465 1_455 -7.25(9) no
K2 O13 K3 O10 2_665 1_465 1_455 -86.12(9) no
K2 O14 Cr4 O11 2_665 2_665 2_665 -125.17(11) no
K2 O14 Cr4 O12 2_665 2_665 2_665 115.83(12) no
K2 O14 Cr4 O13 2_665 2_665 2_665 -5.39(16) no
K2 O14 K3 O2 2_665 1_565 2_676 -35.28(8) no
K2 O14 K3 O6 2_665 1_565 . 19.56(10) no
K2 O14 K3 O7 2_665 1_565 . 40.32(8) no
K2 O14 K3 O10 2_665 1_565 . 128.46(9) no
K2 O14 K4 O8 2_665 2_665 . -101.23(8) no
K2 O14 K4 O9 2_665 2_665 1_455 54.40(7) no
K2 O14 K4 O10 2_665 2_665 2_665 168.08(9) no
K2 O14 K4 O11 2_665 2_665 1_455 100.59(8) no
K2 O14 K4 O12 2_665 2_665 2_655 176.12(18) no
K3 O2 Cr1 O1 2_666 2_666 2_666 110.5(4) no
K3 O2 Cr1 O3 2_666 2_666 2_666 -11.8(4) no
K3 O2 Cr1 O4 2_666 2_666 2_666 -130.6(3) no
K3 O2 K2 O1 2_666 1_545 2_656 22.75(17) no
K3 O2 K2 O13 2_666 1_545 2_655 -88.04(8) no
K3 O2 K2 O14 2_666 1_545 2_655 -32.81(7) no
K3 O8 Cr3 O9 . . . -104.19(19) no
K3 O8 Cr3 O10 . . . 133.43(17) no
K3 O8 Cr3 O11 . . . 12.0(2) no
K3 O8 K1 O1 . 2_766 2_766 101.45(8) no
K3 O8 K1 O5 . 2_766 . -173.08(7) no
K3 O8 K1 O5 . 2_766 2_766 -50.4(4) no
K3 O8 K1 O6 . 2_766 1_545 -1.28(8) no
K3 O8 K1 O9 . 2_766 . 136.70(11) no
K3 O8 K4 O9 . 2_665 1_455 124.44(15) no
K3 O8 K4 O10 . 2_665 2_665 -107.05(8) no
K3 O8 K4 O11 . 2_665 1_455 -59.42(19) no
K3 O8 K4 O12 . 2_665 2_655 -26.16(8) no
K3 O8 K4 O14 . 2_665 2_665 176.89(7) no
K3 O10 Cr3 O8 1_545 1_545 1_545 96.73(17) no
K3 O10 Cr3 O9 1_545 1_545 1_545 -24.5(2) no
K3 O10 Cr3 O11 1_545 1_545 1_545 -142.73(13) no
K3 O10 K4 O8 1_545 1_545 2_655 -75.22(9) no
K3 O10 K4 O9 1_545 1_545 2_755 127.49(8) no
K3 O10 K4 O11 1_545 1_545 2_755 84.44(9) no
K3 O10 K4 O12 1_545 1_545 . 4.56(8) no
K3 O12 Cr4 O11 . . . -5.6(2) no
K3 O12 Cr4 O13 . . . 115.33(18) no
K3 O12 Cr4 O14 . . . -123.79(17) no
K3 O12 K3 O8 . 2_655 2_655 -75.54(9) no
K3 O12 K3 O12 . 2_655 2_655 0.0000 no
K3 O12 K3 O13 . 2_655 1_455 -12.84(16) no
K3 O12 K3 O14 . 2_655 . 136.97(12) no
K3 O12 K4 O8 . 1_545 2_655 89.70(8) no
K3 O12 K4 O9 . 1_545 2_755 -106.67(9) no
K3 O12 K4 O11 . 1_545 2_755 -75.90(8) no
K3 O12 Cr4 O11 2_655 2_655 2_655 -123.36(9) no
K3 O12 Cr4 O13 2_655 2_655 2_655 115.73(13) no
K3 O12 Cr4 O14 2_655 2_655 2_655 -5.15(13) no
K3 O12 K3 O8 2_655 2_655 2_655 83.66(9) no
K3 O12 K3 O12 2_655 2_655 . 0.0000 no
K3 O12 K3 O13 2_655 2_655 1_455 171.52(10) no
K3 O12 K3 O14 2_655 2_655 . -35.36(10) no
K3 O13 Cr4 O11 2_755 2_755 2_755 8.2(3) no
K3 O13 Cr4 O12 2_755 2_755 2_755 129.2(2) no
K3 O13 Cr4 O14 2_755 2_755 2_755 -110.9(2) no
K3 O14 Cr4 O11 2_655 2_655 2_655 124.43(10) no
K3 O14 Cr4 O12 2_655 2_655 2_655 5.43(14) no
K3 O14 Cr4 O13 2_655 2_655 2_655 -115.79(13) no
K3 O14 K2 O1 2_655 1_545 2_656 -115.40(8) no
K3 O14 K2 O13 2_655 1_545 2_655 111.05(11) no
K3 O14 K4 O8 2_655 2_655 1_545 8.55(12) no
K3 O14 K4 O9 2_655 2_655 1_445 164.17(12) no
K3 O14 K4 O10 2_655 2_655 2_655 -82.14(11) no
K3 O14 K4 O11 2_655 2_655 1_445 -149.64(10) no
K3 O14 K4 O12 2_655 2_655 2_645 -74.1(2) no
K4 O8 Cr3 O9 2_665 2_665 2_665 -125.69(14) no
K4 O8 Cr3 O10 2_665 2_665 2_665 -3.32(18) no
K4 O8 Cr3 O11 2_665 2_665 2_665 118.13(13) no
K4 O8 K3 O6 2_665 2_665 2_675 120.62(8) no
K4 O8 K3 O7 2_665 2_665 2_675 87.69(10) no
K4 O8 K3 O10 2_665 2_665 2_675 -107.81(16) no
K4 O8 K3 O12 2_665 2_665 1_565 -24.45(7) no
K4 O8 K3 O12 2_665 2_665 2_665 -93.72(9) no
K4 O8 K3 O13 2_665 2_665 1_465 -169.55(9) no
K4 O8 K3 O14 2_665 2_665 1_565 6.42(12) no
K4 O9 Cr3 O8 2_765 2_765 2_765 -111.56(12) no
K4 O9 Cr3 O10 2_765 2_765 2_765 126.79(13) no
K4 O9 Cr3 O11 2_765 2_765 2_765 6.20(13) no
K4 O10 Cr3 O8 . . . -128.25(16) no
K4 O10 Cr3 O9 . . . 110.48(16) no
K4 O10 Cr3 O11 . . . -7.7(2) no
K4 O10 K3 O2 . 1_565 2_676 131.30(11) no
K4 O10 K3 O6 . 1_565 . -143.59(8) no
K4 O10 K3 O7 . 1_565 . 174.39(10) no
K4 O11 Cr3 O8 2_765 2_765 2_765 111.84(11) no
K4 O11 Cr3 O9 2_765 2_765 2_765 -6.09(13) no
K4 O11 Cr3 O10 2_765 2_765 2_765 -127.07(12) no
K4 O11 Cr4 O12 2_765 2_765 2_765 -103.75(18) no
K4 O11 Cr4 O13 2_765 2_765 2_765 17.8(2) no
K4 O11 Cr4 O14 2_765 2_765 2_765 137.98(17) no
K4 O14 Cr4 O11 . . . 15.25(18) no
K4 O14 Cr4 O12 . . . 134.24(14) no
K4 O14 Cr4 O13 . . . -104.53(16) no
K4 O14 K2 O3 . 2_665 2_665 -62.40(14) no
K4 O14 K2 O5 . 2_665 2_765 62.51(12) no
K4 O14 K2 O6 . 2_665 2_765 117.11(7) no
K4 O14 K2 O7 . 2_665 2_665 -81.48(8) no
K4 O14 K2 O9 . 2_665 2_765 51.85(7) no
K4 O14 K2 O13 . 2_665 . 125.92(11) no
K4 O14 K3 O8 . 2_655 2_655 -176.62(9) no
K4 O14 K3 O12 . 2_655 . -138.28(13) no
K4 O14 K3 O12 . 2_655 2_655 -97.11(11) no
K4 O14 K3 O13 . 2_655 1_455 -5.8(3) no
O5 K1 O5 K1 2_766 2_766 . 0.0000 no
O12 K3 O12 K3 . 2_655 2_655 0.0000 no
O12 K3 O12 K3 2_655 2_655 . 0.0000 no

loop_
_cod_changelog_entry_id
_cod_changelog_entry_author
_cod_changelog_entry_date
_cod_changelog_entry_text
1 'Vaitkus, Antanas' 2024-08-07T12:06:48+03:00
;
 Updated atom labels in the GEOM_ANGLE, GEOM_BOND, GEOM_CONTACT and
 GEOM_TORSION data loops to establish relationships between loop packets
 from different data loops.
;

loop_
_cod_related_entry_id
_cod_related_entry_database
_cod_related_entry_code
1 AMCSD 0009932
